data_4107509
loop_
_publ_author_name
'Danna E. Freedman'
'David M. Jenkins'
'Anthony T. Iavarone'
'Jeffrey R. Long'

_publ_section_title
;
 A Redox-Switchable Single-Molecule Magnet Incorporating [Re(CN)7]3-
;
_journal_name_full 'Journal of the American Chemical Society'
_journal_page_first 2884
_journal_page_last 2885
_journal_paper_doi 10.1021/ja077527x
_journal_volume 130
_journal_year 2008
_chemical_formula_sum 'C129 H100 F30 Mn4 N30 O P5 Re'
_chemical_formula_weight 3217.21
_chemical_name_systematic
; 
 ? 
;
_space_group_IT_number 12
_symmetry_cell_setting monoclinic
_symmetry_space_group_name_Hall '-C 2y'
_symmetry_space_group_name_H-M 'C 1 2/m 1'
_atom_sites_solution_hydrogens geom
_atom_sites_solution_primary direct
_atom_sites_solution_secondary difmap
_audit_creation_method SHELXL-97
_cell_angle_alpha 90.00
_cell_angle_beta 113.491(6)
_cell_angle_gamma 90.00
_cell_formula_units_Z 4
_cell_length_a 38.414(13)
_cell_length_b 24.631(8)
_cell_length_c 17.267(6)
_cell_measurement_reflns_used 6131
_cell_measurement_temperature 173
_cell_measurement_theta_max 36.846
_cell_measurement_theta_min 4.725
_cell_volume 14984(9)
_computing_cell_refinement 'Bruker SAINT v6.36'
_computing_data_collection 'Bruker SMART v5.054d'
_computing_data_reduction 'Bruker SAINT v6.36'
_computing_structure_refinement 'SHELXL-97 (Sheldrick, 1997)'
_computing_structure_solution 'SHELXS-97 (Sheldrick, 1990)'
_diffrn_ambient_temperature 173
_diffrn_detector_area_resol_mean 0
_diffrn_measured_fraction_theta_full 0.993
_diffrn_measured_fraction_theta_max 0.993
_diffrn_measurement_device_type 'Bruker SMART CCD'
_diffrn_measurement_method \w/2\q-scans
_diffrn_radiation_monochromator graphite
_diffrn_radiation_source 'fine-focus sealed tube'
_diffrn_radiation_type MoK\a
_diffrn_radiation_wavelength 0.71073
_diffrn_reflns_av_R_equivalents 0.1088
_diffrn_reflns_av_sigmaI/netI 0.1109
_diffrn_reflns_limit_h_max 34
_diffrn_reflns_limit_h_min -32
_diffrn_reflns_limit_k_max 22
_diffrn_reflns_limit_k_min -22
_diffrn_reflns_limit_l_max 15
_diffrn_reflns_limit_l_min -14
_diffrn_reflns_number 20818
_diffrn_reflns_theta_full 18.93
_diffrn_reflns_theta_max 18.93
_diffrn_reflns_theta_min 2.09
_diffrn_standards_interval_count 0
_diffrn_standards_interval_time 0
_diffrn_standards_number 0
_exptl_absorpt_coefficient_mu 1.260
_exptl_absorpt_correction_T_max 1.0
_exptl_absorpt_correction_T_min 0.386637
_exptl_absorpt_correction_type empirical
_exptl_absorpt_process_details 'Blessing, 1995'
_exptl_crystal_colour blue
_exptl_crystal_density_diffrn 1.368
_exptl_crystal_description parrelellepipled
_exptl_crystal_F_000 6204
_exptl_crystal_size_max .2
_exptl_crystal_size_mid .1
_exptl_crystal_size_min .05
_refine_diff_density_max 3.149
_refine_diff_density_min -1.633
_refine_diff_density_rms 0.214
_refine_ls_extinction_method none
_refine_ls_goodness_of_fit_ref 1.359
_refine_ls_hydrogen_treatment constr
_refine_ls_matrix_type full
_refine_ls_number_parameters 798
_refine_ls_number_reflns 6131
_refine_ls_number_restraints 0
_refine_ls_restrained_S_all 1.359
_refine_ls_R_factor_all 0.1643
_refine_ls_R_factor_gt 0.1161
_refine_ls_shift/su_max 5.602
_refine_ls_shift/su_mean 0.060
_refine_ls_structure_factor_coef Fsqd
_refine_ls_weighting_details 'calc w=1/[\s^2^(Fo^2^)+(0.2000P)^2^+0.0000P] where P=(Fo^2^+2Fc^2^)/3'
_refine_ls_weighting_scheme calc
_refine_ls_wR_factor_gt 0.3038
_refine_ls_wR_factor_ref 0.3551
_reflns_number_gt 4066
_reflns_number_total 6131
_reflns_threshold_expression >2sigma(I)
_cod_data_source_file ja077527x-file005.cif
_cod_data_source_block df108a
_cod_database_code 4107509

loop_
_symmetry_equiv_pos_as_xyz
'x, y, z'
'-x, y, -z'
'x+1/2, y+1/2, z'
'-x+1/2, y+1/2, -z'
'-x, -y, -z'
'x, -y, z'
'-x+1/2, -y+1/2, -z'
'x+1/2, -y+1/2, z'

loop_
_atom_site_label
_atom_site_type_symbol
_atom_site_fract_x
_atom_site_fract_y
_atom_site_fract_z
_atom_site_U_iso_or_equiv
_atom_site_adp_type
_atom_site_occupancy
_atom_site_symmetry_multiplicity
_atom_site_calc_flag
_atom_site_refinement_flags
Re1 Re 0.81156(4) 0.5000 0.81129(7) 0.0467(7) Uani 1 2 d S
Mn1 Mn 0.92920(12) 0.5000 1.1010(3) 0.0423(13) Uani 1 2 d S
Mn2 Mn 0.69219(14) 0.5000 0.5329(3) 0.0590(15) Uani 1 2 d S
Mn3 Mn 0.80005(11) 0.71240(14) 0.8437(2) 0.0630(12) Uani 1 1 d .
P1 P 1.0856(4) 0.6892(5) 0.4743(8) 0.154(4) Uiso 1 1 d .
P2 P 0.8117(3) 0.5000 1.3186(5) 0.064(3) Uiso 1 2 d S
F1 F 1.0466(7) 0.6669(10) 0.4703(14) 0.181(9) Uiso 1 1 d .
F2 F 1.0617(7) 0.7219(10) 0.3935(14) 0.179(9) Uiso 1 1 d .
F3 F 1.0831(6) 0.7288(8) 0.5304(13) 0.151(7) Uiso 1 1 d .
F4 F 1.0892(8) 0.6375(12) 0.4184(17) 0.208(10) Uiso 1 1 d .
F5 F 1.1076(6) 0.6571(8) 0.5541(13) 0.155(7) Uiso 1 1 d .
F6 F 1.1246(7) 0.7180(9) 0.4805(13) 0.169(8) Uiso 1 1 d .
F7 F 0.7701(6) 0.5000 1.2474(12) 0.092(6) Uiso 1 2 d S
F8 F 0.8530(6) 0.5000 1.3890(11) 0.084(6) Uiso 1 2 d S
F9 F 0.8234(5) 0.4558(7) 1.2631(11) 0.039(5) Uiso 0.50 1 d P
F10 F 0.7991(7) 0.4561(12) 1.3647(16) 0.068(8) Uiso 0.50 1 d P
C1 C 0.8492(8) 0.5000 0.9306(19) 0.039(8) Uiso 1 2 d S
C2 C 0.7718(9) 0.5000 0.693(2) 0.053(9) Uiso 1 2 d S
C3 C 0.7661(10) 0.5000 0.8516(19) 0.059(9) Uiso 1 2 d S
C4 C 0.8014(6) 0.5805(10) 0.8311(13) 0.053(6) Uiso 1 1 d .
C5 C 0.8454(6) 0.5500(9) 0.7707(12) 0.048(6) Uiso 1 1 d .
C10 C 0.9274(7) 0.6319(10) 0.9250(16) 0.064(7) Uiso 1 1 d .
H10A H 0.9134 0.6372 0.8676 0.077 Uiso 1 1 calc R
C11 C 1.0161(7) 0.6478(8) 1.2306(16) 0.077(8) Uani 1 1 d .
H11A H 1.0026 0.6815 1.2233 0.116 Uiso 1 1 calc R
H11B H 1.0344 0.6505 1.2059 0.116 Uiso 1 1 calc R
H11C H 1.0288 0.6400 1.2898 0.116 Uiso 1 1 calc R
C12 C 1.0500(6) 0.4505(9) 1.2310(12) 0.048(6) Uiso 1 1 d .
H12A H 1.0633 0.4179 1.2427 0.058 Uiso 1 1 calc R
C13 C 0.9870(6) 0.6005(9) 1.1860(14) 0.058(6) Uani 1 1 d .
C14 C 1.0103(6) 0.4535(8) 1.2000(11) 0.042(5) Uani 1 1 d .
C15 C 0.9049(10) 0.7519(12) 0.752(2) 0.088(9) Uani 1 1 d .
H15A H 0.9243 0.7585 0.7335 0.106 Uiso 1 1 calc R
C16 C 0.8711(8) 0.7719(11) 0.8376(16) 0.077(8) Uani 1 1 d .
C17 C 0.6361(8) 0.6011(11) 0.4495(15) 0.075(8) Uani 1 1 d .
C18 C 0.7252(8) 0.5710(10) 0.4317(17) 0.078(8) Uani 1 1 d .
H18A H 0.7445 0.5455 0.4541 0.093 Uiso 1 1 calc R
C19 C 0.6891(6) 0.8270(8) 0.7443(15) 0.075(8) Uani 1 1 d .
H19A H 0.6902 0.8533 0.7044 0.113 Uiso 1 1 calc R
H19B H 0.6875 0.8453 0.7919 0.113 Uiso 1 1 calc R
H19C H 0.6671 0.8045 0.7180 0.113 Uiso 1 1 calc R
C20 C 0.8993(8) 0.8475(11) 0.9434(17) 0.098(10) Uani 1 1 d .
H20A H 0.8956 0.8738 0.8999 0.148 Uiso 1 1 calc R
H20B H 0.9228 0.8287 0.9559 0.148 Uiso 1 1 calc R
H20C H 0.9000 0.8654 0.9933 0.148 Uiso 1 1 calc R
C21 C 0.7265(8) 0.7900(9) 0.7757(14) 0.065(7) Uani 1 1 d .
C22 C 0.8533(8) 0.6821(13) 1.027(2) 0.080(9) Uani 1 1 d .
H22A H 0.8377 0.6518 1.0165 0.096 Uiso 1 1 calc R
C23 C 0.9023(7) 0.7833(11) 0.8149(16) 0.077(8) Uani 1 1 d .
H23A H 0.9198 0.8105 0.8414 0.092 Uiso 1 1 calc R
C24 C 0.6093(8) 0.6491(12) 0.4100(16) 0.103(10) Uani 1 1 d .
H24A H 0.5995 0.6465 0.3496 0.155 Uiso 1 1 calc R
H24B H 0.6230 0.6826 0.4278 0.155 Uiso 1 1 calc R
H24C H 0.5887 0.6483 0.4280 0.155 Uiso 1 1 calc R
C25 C 0.6852(9) 0.6978(13) 0.9039(18) 0.078(8) Uani 1 1 d .
H25A H 0.6624 0.6902 0.9085 0.094 Uiso 1 1 calc R
C26 C 0.6959(16) 0.6469(12) 0.3482(19) 0.128(17) Uani 1 1 d .
H26A H 0.6946 0.6743 0.3101 0.153 Uiso 1 1 calc R
C27 C 0.7573(9) 0.8789(11) 0.8299(15) 0.074(7) Uani 1 1 d .
H27A H 0.7333 0.8945 0.8116 0.088 Uiso 1 1 calc R
C28 C 0.6145(10) 0.5446(14) 0.4218(15) 0.095(10) Uani 1 1 d .
C29 C 0.6898(8) 0.5717(13) 0.6768(19) 0.092(9) Uani 1 1 d .
H29A H 0.7061 0.5450 0.7098 0.110 Uiso 1 1 calc R
C30 C 0.8505(8) 0.7041(10) 0.7381(15) 0.069(7) Uani 1 1 d .
H30A H 0.8329 0.6775 0.7097 0.083 Uiso 1 1 calc R
C31 C 0.7295(11) 0.6123(14) 0.3763(16) 0.100(11) Uani 1 1 d .
H31 H 0.7501 0.6162 0.3613 0.120 Uiso 1 1 calc R
C32 C 0.9273(7) 0.5813(9) 0.9612(17) 0.060(6) Uani 1 1 d .
H32A H 0.9134 0.5532 0.9267 0.072 Uiso 1 1 calc R
C33 C 0.9480(7) 0.6733(10) 0.9730(18) 0.069(7) Uani 1 1 d .
H33A H 0.9492 0.7070 0.9500 0.083 Uiso 1 1 calc R
C34 C 0.9586(7) 0.5964(9) 1.2280(15) 0.054(6) Uani 1 1 d .
C35 C 0.7156(11) 0.6695(11) 0.9481(16) 0.074(8) Uani 1 1 d .
H35A H 0.7143 0.6426 0.9846 0.089 Uiso 1 1 calc R
C36 C 0.6799(10) 0.6148(19) 0.716(2) 0.129(14) Uani 1 1 d .
H36A H 0.6917 0.6190 0.7740 0.155 Uiso 1 1 calc R
C37 C 0.9668(6) 0.6122(9) 1.0932(14) 0.047(6) Uani 1 1 d .
C38 C 0.7505(10) 0.6798(11) 0.9405(16) 0.078(8) Uani 1 1 d .
H38A H 0.7721 0.6606 0.9742 0.093 Uiso 1 1 calc R
C39 C 0.6683(8) 0.6024(12) 0.4207(17) 0.068(7) Uani 1 1 d .
C40 C 0.8654(8) 0.8053(10) 0.9121(16) 0.077(8) Uani 1 1 d .
C41 C 0.9017(7) 0.5645(10) 1.2196(14) 0.062(7) Uani 1 1 d .
H41A H 0.8794 0.5455 1.1902 0.075 Uiso 1 1 calc R
C42 C 0.5580(12) 0.5000 0.345(3) 0.113(16) Uani 1 2 d S
H42A H 0.5330 0.5000 0.3057 0.136 Uiso 1 2 calc SR
C43 C 0.9668(7) 0.6626(10) 1.0570(19) 0.067(7) Uani 1 1 d .
H43A H 0.9803 0.6907 1.0921 0.081 Uiso 1 1 calc R
C44 C 0.6866(7) 0.7402(12) 0.8489(16) 0.074(8) Uani 1 1 d .
H44 H 0.6658 0.7623 0.8206 0.089 Uiso 1 1 calc R
C45 C 0.7059(8) 0.7742(10) 0.623(2) 0.074(8) Uani 1 1 d .
H45A H 0.6887 0.8026 0.6133 0.089 Uiso 1 1 calc R
C46 C 0.7606(9) 0.8259(11) 0.8204(14) 0.060(7) Uani 1 1 d .
C47 C 0.5747(11) 0.5474(15) 0.3720(19) 0.121(12) Uani 1 1 d .
H47A H 0.5614 0.5800 0.3592 0.145 Uiso 1 1 calc R
C48 C 0.8833(12) 0.6907(17) 1.106(2) 0.099(11) Uani 1 1 d .
H48A H 0.8879 0.6651 1.1487 0.119 Uiso 1 1 calc R
C49 C 0.7530(7) 0.6900(10) 0.6549(19) 0.076(8) Uani 1 1 d .
H49A H 0.7686 0.6596 0.6666 0.091 Uiso 1 1 calc R
C50 C 0.9065(11) 0.737(2) 1.123(2) 0.112(13) Uani 1 1 d .
H50A H 0.9259 0.7423 1.1757 0.134 Uiso 1 1 calc R
C51 C 0.6687(9) 0.6437(16) 0.370(2) 0.094(14) Uani 1 1 d .
H51A H 0.6491 0.6691 0.3514 0.113 Uiso 1 1 calc R
C52 C 0.7218(9) 0.7471(11) 0.8393(16) 0.076(8) Uani 1 1 d .
C53 C 0.8241(8) 0.8879(10) 0.8918(14) 0.070(7) Uani 1 1 d .
H53A H 0.8458 0.9093 0.9153 0.084 Uiso 1 1 calc R
C54 C 0.7886(9) 0.9106(11) 0.8661(17) 0.079(8) Uani 1 1 d .
H54A H 0.7860 0.9476 0.8734 0.095 Uiso 1 1 calc R
C55 C 0.9003(10) 0.7717(14) 1.063(3) 0.103(11) Uani 1 1 d .
H55A H 0.9154 0.8025 1.0719 0.124 Uiso 1 1 calc R
C56 C 0.6517(8) 0.6061(12) 0.5474(17) 0.068(8) Uani 1 1 d .
C57 C 0.6527(12) 0.6512(15) 0.669(3) 0.135(16) Uani 1 1 d .
H57A H 0.6434 0.6783 0.6929 0.162 Uiso 1 1 calc R
C58 C 0.7278(9) 0.7591(11) 0.7018(17) 0.064(7) Uani 1 1 d .
C59 C 0.7317(9) 0.7035(13) 0.5714(18) 0.085(8) Uani 1 1 d .
H59A H 0.7331 0.6829 0.5276 0.102 Uiso 1 1 calc R
C60 C 1.0674(10) 0.5000 1.2425(18) 0.066(10) Uani 1 2 d S
H60A H 1.0936 0.5000 1.2599 0.079 Uiso 1 2 calc SR
C61 C 0.8801(9) 0.7122(12) 0.7157(18) 0.078(8) Uani 1 1 d .
H61A H 0.8831 0.6900 0.6752 0.094 Uiso 1 1 calc R
C62 C 0.8268(9) 0.8334(12) 0.8822(15) 0.070(7) Uani 1 1 d .
C63 C 0.7087(10) 0.7477(15) 0.555(2) 0.104(11) Uani 1 1 d .
H63A H 0.6953 0.7597 0.4999 0.125 Uiso 1 1 calc R
C64 C 0.9631(8) 0.6248(10) 1.3052(15) 0.072(7) Uani 1 1 d .
H64A H 0.9853 0.6444 1.3329 0.087 Uiso 1 1 calc R
C65 C 0.8704(11) 0.7625(15) 0.9843(19) 0.084(9) Uani 1 1 d .
C66 C 0.9068(10) 0.5910(14) 1.295(2) 0.109(11) Uani 1 1 d .
H66A H 0.8886 0.5863 1.3168 0.131 Uiso 1 1 calc R
C67 C 0.6405(7) 0.6445(15) 0.5840(19) 0.099(10) Uani 1 1 d .
H67A H 0.6227 0.6691 0.5494 0.119 Uiso 1 1 calc R
C68 C 0.9379(10) 0.6243(15) 1.3378(18) 0.102(10) Uani 1 1 d .
H68A H 0.9404 0.6443 1.3855 0.123 Uiso 1 1 calc R
C800 C 0.8042(11) 0.4188(17) 1.064(2) 0.150(14) Uiso 1 1 d .
N1 N 0.8708(8) 0.5000 1.0021(18) 0.059(8) Uani 1 2 d S
N2 N 0.7502(8) 0.5000 0.6216(19) 0.069(8) Uani 1 2 d S
N3 N 0.7407(9) 0.5000 0.8639(17) 0.091(10) Uani 1 2 d S
N4 N 0.7981(6) 0.6248(8) 0.8431(12) 0.077(6) Uani 1 1 d .
N5 N 0.8644(6) 0.5771(7) 0.7497(13) 0.071(6) Uani 1 1 d .
N10 N 0.9920(7) 0.5000 1.1860(13) 0.045(6) Uani 1 2 d S
N11 N 0.9462(5) 0.5719(7) 1.0432(12) 0.048(5) Uani 1 1 d .
N12 N 0.9282(6) 0.5662(7) 1.1906(11) 0.053(5) Uani 1 1 d .
N13 N 0.6340(10) 0.5000 0.4493(19) 0.073(9) Uani 1 2 d S
N14 N 0.6954(8) 0.5671(9) 0.4525(12) 0.072(6) Uani 1 1 d .
N15 N 0.6762(6) 0.5678(9) 0.5929(14) 0.068(6) Uani 1 1 d .
N16 N 0.8450(6) 0.7324(9) 0.7995(13) 0.070(6) Uani 1 1 d .
N17 N 0.7519(6) 0.7186(9) 0.7183(12) 0.062(5) Uani 1 1 d .
N18 N 0.8485(7) 0.7193(12) 0.9686(15) 0.079(7) Uani 1 1 d .
N19 N 0.7529(6) 0.7159(9) 0.8867(13) 0.063(6) Uani 1 1 d .
N20 N 0.7960(7) 0.8027(8) 0.8481(12) 0.065(6) Uani 1 1 d .
N800 N 0.7944(8) 0.4743(10) 1.0665(17) 0.143(11) Uiso 1 1 d .
P3 P 0.9979(15) 0.856(2) 0.834(4) 0.252(18) Uiso 0.50 1 d P
F13 F 1.0019(17) 0.914(3) 0.780(4) 0.23(2) Uiso 0.50 1 d P
F12 F 0.997(5) 0.880(6) 0.892(11) 0.37(8) Uiso 0.38 1 d P
F11 F 0.9568(16) 0.881(2) 0.817(3) 0.188(19) Uiso 0.50 1 d P
F14 F 0.9936(14) 0.799(2) 0.876(3) 0.188(18) Uiso 0.50 1 d P
C804 C 0.9486(16) 0.5000 1.531(3) 0.229(17) Uiso 1 2 d S
C806 C 1.1737(13) 0.6030(18) 0.440(2) 0.150(15) Uiso 1 1 d .
C807 C 1.1934(9) 0.6330(13) 0.4454(18) 0.097(9) Uiso 1 1 d .
F15 F 0.969(3) 0.840(4) 0.744(6) 0.31(4) Uiso 0.50 1 d P
N802 N 1.141(2) 0.549(3) 0.443(5) 0.44(5) Uiso 1 1 d .
O1 O 0.588(4) 0.5000 0.016(7) 0.54(7) Uiso 1 2 d S
F101 F 0.801(3) 0.5000 1.410(5) 0.10(3) Uiso 0.25 2 d SP
F121 F 1.028(2) 0.883(3) 0.915(4) 0.10(2) Uiso 0.25 1 d P
F91 F 0.8076(16) 0.435(2) 1.341(4) 0.079(18) Uiso 0.25 1 d P
N803 N 0.969(6) 0.5000 1.545(11) 0.73(13) Uiso 1 2 d S

loop_
_atom_site_aniso_label
_atom_site_aniso_U_11
_atom_site_aniso_U_22
_atom_site_aniso_U_33
_atom_site_aniso_U_23
_atom_site_aniso_U_13
_atom_site_aniso_U_12
Re1 0.0518(11) 0.0494(10) 0.0506(10) 0.000 0.0329(8) 0.000
Mn1 0.045(3) 0.042(3) 0.049(3) 0.000 0.028(2) 0.000
Mn2 0.058(4) 0.079(4) 0.042(3) 0.000 0.022(3) 0.000
Mn3 0.077(3) 0.057(2) 0.061(2) -0.0079(18) 0.034(2) 0.019(2)
C11 0.09(2) 0.042(14) 0.12(2) -0.006(14) 0.061(17) -0.004(14)
C13 0.057(17) 0.057(16) 0.063(17) -0.011(12) 0.028(14) -0.008(14)
C14 0.035(15) 0.047(15) 0.045(12) 0.004(10) 0.015(11) 0.012(13)
C15 0.11(3) 0.055(18) 0.12(3) -0.005(17) 0.07(2) 0.027(19)
C16 0.05(2) 0.073(19) 0.09(2) -0.022(16) 0.010(17) 0.022(17)
C17 0.07(2) 0.09(2) 0.056(18) 0.011(15) 0.014(16) 0.034(18)
C18 0.07(2) 0.066(19) 0.10(2) -0.014(16) 0.030(18) 0.004(15)
C19 0.066(18) 0.038(13) 0.106(19) 0.005(13) 0.017(15) 0.029(13)
C20 0.08(2) 0.10(2) 0.10(2) -0.065(18) 0.029(18) -0.017(18)
C21 0.09(2) 0.041(14) 0.067(17) -0.006(14) 0.033(16) -0.004(16)
C22 0.10(3) 0.11(2) 0.045(19) 0.015(18) 0.04(2) 0.054(19)
C23 0.045(18) 0.10(2) 0.083(19) -0.020(17) 0.023(15) -0.001(15)
C24 0.10(2) 0.13(3) 0.08(2) -0.003(18) 0.032(18) 0.03(2)
C25 0.07(2) 0.10(2) 0.077(19) -0.002(17) 0.042(18) 0.010(19)
C26 0.21(5) 0.07(2) 0.06(2) 0.011(15) 0.01(3) 0.05(3)
C27 0.08(2) 0.049(19) 0.086(19) -0.005(14) 0.029(17) -0.002(18)
C28 0.10(3) 0.14(3) 0.035(16) -0.018(19) 0.018(18) -0.03(3)
C29 0.10(2) 0.11(2) 0.06(2) -0.032(17) 0.035(19) -0.003(18)
C30 0.08(2) 0.060(16) 0.065(17) -0.007(14) 0.024(16) 0.033(15)
C31 0.15(3) 0.12(3) 0.056(18) -0.012(17) 0.06(2) -0.05(3)
C32 0.058(17) 0.065(17) 0.073(19) -0.007(13) 0.041(15) -0.017(13)
C33 0.052(17) 0.081(18) 0.082(19) 0.016(16) 0.034(15) 0.015(15)
C34 0.035(17) 0.054(15) 0.072(18) -0.001(13) 0.018(14) 0.003(13)
C35 0.11(3) 0.074(19) 0.064(18) 0.006(15) 0.06(2) 0.01(2)
C36 0.10(3) 0.23(4) 0.08(2) -0.06(3) 0.05(2) -0.03(3)
C37 0.063(17) 0.031(15) 0.053(16) 0.019(13) 0.029(14) 0.013(13)
C38 0.13(3) 0.057(18) 0.062(18) 0.001(15) 0.058(18) 0.025(17)
C39 0.10(2) 0.070(18) 0.066(18) 0.020(15) 0.064(18) 0.022(18)
C40 0.08(2) 0.075(18) 0.09(2) -0.025(17) 0.043(16) 0.018(17)
C41 0.063(19) 0.089(18) 0.042(14) -0.031(13) 0.029(14) 0.010(14)
C42 0.04(3) 0.16(5) 0.11(4) 0.000 -0.01(3) 0.000
C43 0.050(17) 0.059(19) 0.11(2) -0.011(17) 0.044(17) -0.005(13)
C44 0.05(2) 0.09(2) 0.074(19) -0.027(17) 0.019(16) 0.030(16)
C45 0.10(2) 0.064(18) 0.07(2) -0.010(17) 0.04(2) 0.015(15)
C46 0.08(2) 0.05(2) 0.062(16) -0.005(14) 0.039(16) 0.014(18)
C47 0.10(3) 0.13(3) 0.08(2) -0.01(2) -0.02(2) 0.00(2)
C48 0.12(3) 0.12(3) 0.06(3) 0.03(2) 0.05(2) 0.09(3)
C49 0.08(2) 0.070(18) 0.08(2) -0.003(18) 0.037(19) -0.005(15)
C50 0.10(3) 0.15(4) 0.06(3) -0.04(3) 0.00(2) 0.05(3)
C51 0.09(2) 0.15(4) 0.08(2) -0.02(2) 0.07(2) 0.01(2)
C52 0.08(2) 0.07(2) 0.08(2) -0.049(17) 0.035(19) -0.010(18)
C53 0.08(2) 0.039(18) 0.079(18) 0.003(13) 0.021(16) 0.023(15)
C54 0.07(2) 0.070(19) 0.10(2) -0.011(17) 0.037(17) 0.00(2)
C55 0.10(3) 0.11(3) 0.08(3) -0.02(2) 0.02(3) 0.06(2)
C56 0.06(2) 0.077(19) 0.07(2) -0.036(18) 0.039(18) 0.012(16)
C57 0.14(4) 0.16(3) 0.10(3) 0.02(2) 0.04(3) 0.09(3)
C58 0.09(2) 0.063(18) 0.06(2) -0.012(15) 0.050(17) 0.015(17)
C59 0.11(2) 0.10(2) 0.05(2) -0.020(16) 0.038(18) -0.02(2)
C60 0.05(2) 0.09(3) 0.06(2) 0.000 0.026(18) 0.000
C61 0.09(2) 0.06(2) 0.11(2) 0.008(17) 0.07(2) 0.024(18)
C62 0.07(2) 0.07(2) 0.073(18) -0.015(15) 0.035(16) 0.01(2)
C63 0.11(3) 0.10(2) 0.09(3) 0.05(2) 0.02(2) 0.01(2)
C64 0.07(2) 0.088(18) 0.058(17) -0.014(15) 0.024(16) -0.018(15)
C65 0.09(3) 0.10(3) 0.06(2) 0.006(19) 0.02(2) 0.08(2)
C66 0.07(2) 0.13(3) 0.16(4) 0.03(3) 0.08(2) 0.02(2)
C67 0.05(2) 0.16(3) 0.05(2) 0.01(2) -0.008(16) 0.01(2)
C68 0.09(3) 0.16(3) 0.08(2) -0.01(2) 0.07(2) 0.00(2)
N1 0.08(2) 0.026(14) 0.11(2) 0.000 0.08(2) 0.000
N2 0.08(2) 0.058(18) 0.10(2) 0.000 0.07(2) 0.000
N3 0.07(2) 0.16(3) 0.07(2) 0.000 0.059(18) 0.000
N4 0.103(17) 0.066(15) 0.092(15) -0.020(11) 0.069(14) 0.007(12)
N5 0.085(15) 0.036(10) 0.126(17) -0.009(10) 0.076(14) -0.002(11)
N10 0.054(18) 0.050(18) 0.038(14) 0.000 0.027(13) 0.000
N11 0.061(13) 0.053(13) 0.048(13) -0.007(11) 0.040(11) -0.006(11)
N12 0.052(14) 0.068(13) 0.064(13) -0.007(10) 0.052(13) 0.000(12)
N13 0.11(3) 0.05(2) 0.06(2) 0.000 0.04(2) 0.000
N14 0.090(18) 0.078(16) 0.070(14) -0.001(12) 0.054(14) 0.017(15)
N15 0.055(15) 0.098(17) 0.059(16) -0.003(13) 0.030(12) 0.009(14)
N16 0.085(17) 0.064(14) 0.060(13) 0.002(11) 0.028(13) 0.029(14)
N17 0.074(15) 0.069(14) 0.062(14) -0.024(12) 0.049(12) 0.012(13)
N18 0.082(18) 0.081(17) 0.08(2) -0.032(17) 0.038(15) 0.010(16)
N19 0.062(15) 0.054(13) 0.063(14) -0.008(11) 0.014(12) 0.022(12)
N20 0.060(17) 0.053(13) 0.077(14) -0.009(11) 0.023(13) -0.001(15)

loop_
_atom_type_symbol
_atom_type_description
_atom_type_scat_dispersion_real
_atom_type_scat_dispersion_imag
_atom_type_scat_source
C C 0.0033 0.0016 'International Tables Vol C Tables 4.2.6.8 and 6.1.1.4'
H H 0.0000 0.0000 'International Tables Vol C Tables 4.2.6.8 and 6.1.1.4'
N N 0.0061 0.0033 'International Tables Vol C Tables 4.2.6.8 and 6.1.1.4'
O O 0.0106 0.0060 'International Tables Vol C Tables 4.2.6.8 and 6.1.1.4'
F F 0.0171 0.0103 'International Tables Vol C Tables 4.2.6.8 and 6.1.1.4'
P P 0.1023 0.0942 'International Tables Vol C Tables 4.2.6.8 and 6.1.1.4'
Mn Mn 0.3368 0.7283 'International Tables Vol C Tables 4.2.6.8 and 6.1.1.4'
Re Re -1.0185 7.2310 'International Tables Vol C Tables 4.2.6.8 and 6.1.1.4'

loop_
_geom_angle_atom_site_label_1
_geom_angle_atom_site_label_2
_geom_angle_atom_site_label_3
_geom_angle
_geom_angle_site_symmetry_1
_geom_angle_site_symmetry_3
C1 Re1 C2 177.6(12) . .
C1 Re1 C4 86.3(6) . 6_565
C2 Re1 C4 92.9(6) . 6_565
C1 Re1 C4 86.3(6) . .
C2 Re1 C4 92.9(6) . .
C4 Re1 C4 145.7(12) 6_565 .
C1 Re1 C5 93.1(9) . 6_565
C2 Re1 C5 88.9(9) . 6_565
C4 Re1 C5 71.1(8) 6_565 6_565
C4 Re1 C5 142.7(9) . 6_565
C1 Re1 C5 93.1(9) . .
C2 Re1 C5 88.9(9) . .
C4 Re1 C5 142.7(9) 6_565 .
C4 Re1 C5 71.1(8) . .
C5 Re1 C5 71.7(11) 6_565 .
C1 Re1 C3 90.8(12) . .
C2 Re1 C3 86.7(13) . .
C4 Re1 C3 73.3(6) 6_565 .
C4 Re1 C3 73.3(6) . .
C5 Re1 C3 143.9(6) 6_565 .
C5 Re1 C3 143.9(6) . .
N1 Mn1 N11 92.4(6) . 6_565
N1 Mn1 N11 92.4(6) . .
N11 Mn1 N11 103.6(9) 6_565 .
N1 Mn1 N12 103.9(7) . .
N11 Mn1 N12 163.3(7) 6_565 .
N11 Mn1 N12 79.8(7) . .
N1 Mn1 N12 103.9(7) . 6_565
N11 Mn1 N12 79.8(7) 6_565 6_565
N11 Mn1 N12 163.3(7) . 6_565
N12 Mn1 N12 92.5(9) . 6_565
N1 Mn1 N10 171.3(8) . .
N11 Mn1 N10 82.3(6) 6_565 .
N11 Mn1 N10 82.3(6) . .
N12 Mn1 N10 82.0(6) . .
N12 Mn1 N10 82.0(6) 6_565 .
N13 Mn2 N2 177.6(10) . .
N13 Mn2 N15 84.5(8) . 6_565
N2 Mn2 N15 94.0(7) . 6_565
N13 Mn2 N15 84.5(8) . .
N2 Mn2 N15 94.0(7) . .
N15 Mn2 N15 100.1(11) 6_565 .
N13 Mn2 N14 83.1(9) . 6_565
N2 Mn2 N14 98.5(8) . 6_565
N15 Mn2 N14 79.7(8) 6_565 6_565
N15 Mn2 N14 167.5(9) . 6_565
N13 Mn2 N14 83.1(9) . .
N2 Mn2 N14 98.5(8) . .
N15 Mn2 N14 167.5(9) 6_565 .
N15 Mn2 N14 79.7(8) . .
N14 Mn2 N14 97.8(10) 6_565 .
N4 Mn3 N16 104.6(7) . .
N4 Mn3 N19 90.6(8) . .
N16 Mn3 N19 164.8(8) . .
N4 Mn3 N17 92.8(8) . .
N16 Mn3 N17 96.3(7) . .
N19 Mn3 N17 81.3(7) . .
N4 Mn3 N18 95.5(10) . .
N16 Mn3 N18 81.4(9) . .
N19 Mn3 N18 98.7(8) . .
N17 Mn3 N18 171.7(10) . .
N4 Mn3 N20 173.1(8) . .
N16 Mn3 N20 82.2(8) . .
N19 Mn3 N20 82.6(8) . .
N17 Mn3 N20 85.6(8) . .
N18 Mn3 N20 86.2(10) . .
F3 P1 F5 84.3(13) . .
F3 P1 F2 94.6(14) . .
F5 P1 F2 177.6(17) . .
F3 P1 F1 86.9(15) . .
F5 P1 F1 91.8(14) . .
F2 P1 F1 86.0(14) . .
F3 P1 F6 88.0(14) . .
F5 P1 F6 90.3(13) . .
F2 P1 F6 91.8(14) . .
F1 P1 F6 174.2(16) . .
F3 P1 F4 172.7(16) . .
F5 P1 F4 89.1(14) . .
F2 P1 F4 91.8(14) . .
F1 P1 F4 90.3(15) . .
F6 P1 F4 95.1(15) . .
F10 P2 F10 90(2) . 6_565
F10 P2 F8 91.7(11) . .
F10 P2 F8 91.7(11) 6_565 .
F10 P2 F7 88.5(11) . .
F10 P2 F7 88.5(11) 6_565 .
F8 P2 F7 179.8(12) . .
F10 P2 F9 175.7(13) . 6_565
F10 P2 F9 92.9(14) 6_565 6_565
F8 P2 F9 91.4(9) . 6_565
F7 P2 F9 88.4(9) . 6_565
F10 P2 F9 92.9(14) . .
F10 P2 F9 175.7(13) 6_565 .
F8 P2 F9 91.4(9) . .
F7 P2 F9 88.4(9) . .
F9 P2 F9 84.0(13) 6_565 .
F10 P2 F91 29(2) . .
F10 P2 F91 119(3) 6_565 .
F8 P2 F91 88.9(18) . .
F7 P2 F91 91.2(19) . .
F9 P2 F91 148(2) 6_565 .
F9 P2 F91 64(2) . .
F10 P2 F91 119(3) . 6_565
F10 P2 F91 29(2) 6_565 6_565
F8 P2 F91 88.9(19) . 6_565
F7 P2 F91 91.2(19) . 6_565
F9 P2 F91 64(2) 6_565 6_565
F9 P2 F91 148(3) . 6_565
F91 P2 F91 147(5) . 6_565
F10 P2 F101 46.2(13) . .
F10 P2 F101 46.2(13) 6_565 .
F8 P2 F101 81(3) . .
F7 P2 F101 100(3) . .
F9 P2 F101 137.5(8) 6_565 .
F9 P2 F101 137.5(8) . .
F91 P2 F101 74(2) . .
F91 P2 F101 74(2) 6_565 .
P2 F9 F91 59(2) . .
F91 F10 F101 154(7) . .
F91 F10 P2 86(5) . .
F101 F10 P2 77(4) . .
N1 C1 Re1 178(3) . .
N2 C2 Re1 176(3) . .
N3 C3 Re1 173(3) . .
N4 C4 Re1 176(2) . .
N5 C5 Re1 179(2) . .
C33 C10 C32 120(2) . .
C60 C12 C14 114(2) . .
C37 C13 C34 110.7(18) . .
C37 C13 C14 110.4(16) . 6_565
C34 C13 C14 109.8(17) . 6_565
C37 C13 C11 110.0(19) . .
C34 C13 C11 108.3(18) . .
C14 C13 C11 107.5(18) 6_565 .
N10 C14 C12 122(2) . .
N10 C14 C13 118.8(18) . 6_565
C12 C14 C13 118.7(18) . 6_565
C61 C15 C23 121(3) . .
N16 C16 C23 123(2) . .
N16 C16 C40 116(3) . .
C23 C16 C40 121(3) . .
C39 C17 C24 109(2) . .
C39 C17 C56 110(2) . .
C24 C17 C56 109(2) . .
C39 C17 C28 108(2) . .
C24 C17 C28 111(2) . .
C56 C17 C28 109(2) . .
N14 C18 C31 124(3) . .
C46 C21 C58 114(2) . .
C46 C21 C52 110.5(19) . .
C58 C21 C52 107.5(18) . .
C46 C21 C19 108.5(19) . .
C58 C21 C19 109(2) . .
C52 C21 C19 106(2) . .
N18 C22 C48 117(3) . .
C15 C23 C16 116(3) . .
C35 C25 C44 121(3) . .
C51 C26 C31 127(4) . .
C46 C27 C54 121(3) . .
N13 C28 C47 126(3) . .
N13 C28 C17 118(3) . .
C47 C28 C17 116(3) . .
N15 C29 C36 121(3) . .
C61 C30 N16 124(3) . .
C26 C31 C18 108(3) . .
N11 C32 C10 122(2) . .
C10 C33 C43 116(2) . .
N12 C34 C64 119(2) . .
N12 C34 C13 118(2) . .
C64 C34 C13 124(2) . .
C25 C35 C38 120(3) . .
C57 C36 C29 120(3) . .
N11 C37 C43 118(2) . .
N11 C37 C13 117.5(18) . .
C43 C37 C13 124(2) . .
N19 C38 C35 121(3) . .
N14 C39 C51 124(2) . .
N14 C39 C17 118(2) . .
C51 C39 C17 117(3) . .
C62 C40 C20 112(2) . .
C62 C40 C65 111(2) . .
C20 C40 C65 110(3) . .
C62 C40 C16 112(2) . .
C20 C40 C16 105(2) . .
C65 C40 C16 106(2) . .
N12 C41 C66 120(2) . .
C47 C42 C47 124(5) 6_565 .
C33 C43 C37 124(2) . .
C25 C44 C52 117(2) . .
C58 C45 C63 120(2) . .
C27 C46 N20 120(2) . .
C27 C46 C21 122(3) . .
N20 C46 C21 118(2) . .
C42 C47 C28 115(4) . .
C50 C48 C22 122(3) . .
N17 C49 C59 122(2) . .
C55 C50 C48 118(3) . .
C26 C51 C39 118(3) . .
N19 C52 C44 120(3) . .
N19 C52 C21 118(3) . .
C44 C52 C21 122(3) . .
C62 C53 C54 118(3) . .
C27 C54 C53 120(3) . .
C50 C55 C65 119(4) . .
C67 C56 N15 121(2) . .
C67 C56 C17 122(3) . .
N15 C56 C17 117(2) . .
C36 C57 C67 114(3) . .
N17 C58 C45 122(2) . .
N17 C58 C21 117(3) . .
C45 C58 C21 120(3) . .
C63 C59 C49 118(3) . .
C12 C60 C12 126(3) . 6_565
C15 C61 C30 120(3) . .
N20 C62 C53 121(2) . .
N20 C62 C40 118(2) . .
C53 C62 C40 121(3) . .
C59 C63 C45 118(3) . .
C68 C64 C34 124(3) . .
N18 C65 C55 123(3) . .
N18 C65 C40 121(3) . .
C55 C65 C40 117(4) . .
C41 C66 C68 123(3) . .
C56 C67 C57 125(3) . .
C64 C68 C66 114(3) . .
C1 N1 Mn1 152(2) . .
C2 N2 Mn2 148(2) . .
C4 N4 Mn3 164.1(19) . .
C14 N10 C14 121(3) 6_565 .
C14 N10 Mn1 118.1(13) 6_565 .
C14 N10 Mn1 118.1(13) . .
C32 N11 C37 119.0(18) . .
C32 N11 Mn1 118.5(15) . .
C37 N11 Mn1 119.8(14) . .
C41 N12 C34 120.4(19) . .
C41 N12 Mn1 117.9(16) . .
C34 N12 Mn1 119.4(15) . .
C28 N13 C28 114(4) 6_565 .
C28 N13 Mn2 122.9(19) 6_565 .
C28 N13 Mn2 122.9(19) . .
C39 N14 C18 118(2) . .
C39 N14 Mn2 122(2) . .
C18 N14 Mn2 120(2) . .
C29 N15 C56 118(2) . .
C29 N15 Mn2 121(2) . .
C56 N15 Mn2 121.7(18) . .
C30 N16 C16 116(2) . .
C30 N16 Mn3 123(2) . .
C16 N16 Mn3 121.2(18) . .
C58 N17 C49 119(2) . .
C58 N17 Mn3 120.3(17) . .
C49 N17 Mn3 118.9(18) . .
C22 N18 C65 121(3) . .
C22 N18 Mn3 120(2) . .
C65 N18 Mn3 119(2) . .
C38 N19 C52 121(2) . .
C38 N19 Mn3 120.4(19) . .
C52 N19 Mn3 116.9(19) . .
C62 N20 C46 120(2) . .
C62 N20 Mn3 121.4(18) . .
C46 N20 Mn3 118.5(18) . .
N800 N800 C800 164(2) 6_565 .
F12 P3 F15 137(10) . .
F12 P3 F121 44(9) . .
F15 P3 F121 168(5) . .
F12 P3 F14 91(9) . .
F15 P3 F14 94(5) . .
F121 P3 F14 98(4) . .
F12 P3 F11 67(9) . .
F15 P3 F11 69(4) . .
F121 P3 F11 108(5) . .
F14 P3 F11 98(4) . .
F12 P3 F13 94(9) . .
F15 P3 F13 82(4) . .
F121 P3 F13 86(4) . .
F14 P3 F13 175(5) . .
F11 P3 F13 83(3) . .
F121 F12 P3 88(10) . .
F121 F12 F11 150(10) . .
P3 F12 F11 70(10) . .
P3 F11 F12 43(6) . .
C807 C806 N802 174(5) . .
F10 F101 F10 110(7) . 6_565
F10 F101 P2 57(3) . .
F10 F101 P2 57(3) 6_565 .
F12 F121 P3 49(10) . .
F10 F91 P2 66(5) . .
F10 F91 F9 122(6) . .
P2 F91 F9 56.4(19) . .

loop_
_geom_bond_atom_site_label_1
_geom_bond_atom_site_label_2
_geom_bond_distance
_geom_bond_site_symmetry_2
Re1 C1 1.99(3) .
Re1 C2 2.01(3) .
Re1 C4 2.07(3) 6_565
Re1 C4 2.07(3) .
Re1 C5 2.10(2) 6_565
Re1 C5 2.10(3) .
Re1 C3 2.12(4) .
Mn1 N1 2.21(3) .
Mn1 N11 2.253(17) 6_565
Mn1 N11 2.253(17) .
Mn1 N12 2.259(17) .
Mn1 N12 2.259(17) 6_565
Mn1 N10 2.27(2) .
Mn2 N13 2.12(4) .
Mn2 N2 2.14(3) .
Mn2 N15 2.18(2) 6_565
Mn2 N15 2.18(2) .
Mn2 N14 2.19(2) 6_565
Mn2 N14 2.19(2) .
Mn3 N4 2.16(2) .
Mn3 N16 2.20(2) .
Mn3 N19 2.22(2) .
Mn3 N17 2.224(19) .
Mn3 N18 2.22(2) .
Mn3 N20 2.232(19) .
P1 F3 1.41(2) .
P1 F5 1.52(2) .
P1 F2 1.55(2) .
P1 F1 1.57(3) .
P1 F6 1.62(3) .
P1 F4 1.64(3) .
P2 F10 1.53(3) .
P2 F10 1.53(3) 6_565
P2 F8 1.57(2) .
P2 F7 1.58(2) .
P2 F9 1.627(19) 6_565
P2 F9 1.627(19) .
P2 F91 1.68(6) .
P2 F91 1.68(6) 6_565
P2 F101 1.78(9) .
F9 F91 1.76(6) .
F10 F91 0.81(6) .
F10 F101 1.32(5) .
C1 N1 1.18(3) .
C2 N2 1.18(3) .
C3 N3 1.08(4) .
C4 N4 1.13(3) .
C5 N5 1.15(2) .
C10 C33 1.35(3) .
C10 C32 1.40(3) .
C11 C13 1.58(3) .
C12 C60 1.37(2) .
C12 C14 1.40(3) .
C13 C37 1.50(3) .
C13 C34 1.54(3) .
C13 C14 1.57(3) 6_565
C14 N10 1.31(2) .
C14 C13 1.57(3) 6_565
C15 C61 1.33(3) .
C15 C23 1.38(3) .
C16 N16 1.36(3) .
C16 C23 1.43(3) .
C16 C40 1.61(3) .
C17 C39 1.51(3) .
C17 C24 1.54(3) .
C17 C56 1.56(3) .
C17 C28 1.59(4) .
C18 N14 1.33(3) .
C18 C31 1.45(4) .
C19 C21 1.60(3) .
C20 C40 1.58(3) .
C21 C46 1.51(3) .
C21 C58 1.50(3) .
C21 C52 1.59(3) .
C22 N18 1.32(3) .
C22 C48 1.41(4) .
C25 C35 1.31(3) .
C25 C44 1.43(3) .
C26 C51 1.24(5) .
C26 C31 1.46(4) .
C27 C46 1.33(3) .
C27 C54 1.36(3) .
C28 N13 1.31(4) .
C28 C47 1.43(4) .
C29 N15 1.33(3) .
C29 C36 1.39(4) .
C30 C61 1.35(3) .
C30 N16 1.35(3) .
C32 N11 1.33(2) .
C33 C43 1.36(3) .
C34 N12 1.31(2) .
C34 C64 1.45(3) .
C35 C38 1.42(4) .
C36 C57 1.37(4) .
C37 N11 1.35(2) .
C37 C43 1.39(3) .
C38 N19 1.32(3) .
C39 N14 1.30(3) .
C39 C51 1.35(4) .
C40 C62 1.53(3) .
C40 C65 1.59(4) .
C41 N12 1.30(3) .
C41 C66 1.39(4) .
C42 C47 1.32(3) 6_565
C42 C47 1.32(3) .
C44 C52 1.44(3) .
C45 C58 1.34(3) .
C45 C63 1.38(4) .
C46 N20 1.37(3) .
C48 C50 1.40(4) .
C49 N17 1.32(3) .
C49 C59 1.39(3) .
C50 C55 1.29(4) .
C52 N19 1.38(3) .
C53 C62 1.36(3) .
C53 C54 1.37(3) .
C55 C65 1.41(4) .
C56 C67 1.30(4) .
C56 N15 1.34(3) .
C57 C67 1.36(4) .
C58 N17 1.31(3) .
C59 C63 1.36(4) .
C60 C12 1.37(2) 6_565
C62 N20 1.33(3) .
C64 C68 1.30(3) .
C65 N18 1.32(4) .
C66 C68 1.40(4) .
C800 N800 1.42(4) .
N10 C14 1.31(2) 6_565
N13 C28 1.31(4) 6_565
N800 N800 1.26(5) 6_565
P3 F12 1.18(16) .
P3 F15 1.55(8) .
P3 F121 1.56(9) .
P3 F14 1.62(6) .
P3 F11 1.61(7) .
P3 F13 1.75(7) .
F12 F121 1.08(16) .
F12 F11 1.58(16) .
C804 N803 0.7(2) .
C806 C807 1.03(4) .
C806 N802 1.85(8) .
F101 F10 1.32(5) 6_565
